data_1540554
loop_
_publ_author_name
'Takamizawa, Satoshi'
'Takasaki, Yuichi'

_publ_section_title
;
 Shape-memory effect in an organosuperelastic crystal
;
_journal_issue 2
_journal_name_full 'Chem. Sci.'
_journal_page_first 1527
_journal_paper_doi 10.1039/C5SC04057D
_journal_volume 7
_journal_year 2016
_chemical_formula_sum 'C40 H56 B P'
_chemical_formula_weight 578.63
_chemical_name_systematic
; 
 ? 
;
_space_group_IT_number 2
_symmetry_cell_setting triclinic
_symmetry_space_group_name_Hall '-P 1'
_symmetry_space_group_name_H-M 'P -1'
_atom_sites_solution_hydrogens geom
_atom_sites_solution_primary direct
_atom_sites_solution_secondary difmap
_audit_creation_method SHELXL-97
_audit_update_record
;
2014-02-11 deposited with the CCDC.
2015-11-19 downloaded from the CCDC.
;
_cell_angle_alpha 69.618(7)
_cell_angle_beta 85.946(7)
_cell_angle_gamma 76.898(6)
_cell_formula_units_Z 4
_cell_length_a 10.311(3)
_cell_length_b 18.895(5)
_cell_length_c 20.770(6)
_cell_measurement_reflns_used 2828
_cell_measurement_temperature 298
_cell_measurement_theta_max 19.28
_cell_measurement_theta_min 2.27
_cell_volume 3694.3(18)
_computing_cell_refinement 'Bruker SMART'
_computing_data_collection 'Bruker SMART'
_computing_data_reduction 'Bruker SAINT'
_computing_molecular_graphics 'Bruker SHELXTL'
_computing_publication_material 'Bruker SHELXTL'
_computing_structure_refinement 'SHELXL-97 (Sheldrick, 1997)'
_computing_structure_solution 'SHELXS-97 (Sheldrick, 1990)'
_diffrn_ambient_temperature 298
_diffrn_detector_area_resol_mean 8.366
_diffrn_measured_fraction_theta_full 0.994
_diffrn_measured_fraction_theta_max 0.994
_diffrn_measurement_device_type 'CCD area detector'
_diffrn_measurement_method 'phi and omega scans'
_diffrn_radiation_monochromator graphite
_diffrn_radiation_source 'fine-focus sealed tube'
_diffrn_radiation_type MoK\a
_diffrn_radiation_wavelength 0.71073
_diffrn_reflns_av_R_equivalents 0.0459
_diffrn_reflns_av_sigmaI/netI 0.1001
_diffrn_reflns_limit_h_max 12
_diffrn_reflns_limit_h_min -12
_diffrn_reflns_limit_k_max 22
_diffrn_reflns_limit_k_min -22
_diffrn_reflns_limit_l_max 20
_diffrn_reflns_limit_l_min -24
_diffrn_reflns_number 21495
_diffrn_reflns_theta_full 25.03
_diffrn_reflns_theta_max 25.03
_diffrn_reflns_theta_min 1.05
_exptl_absorpt_coefficient_mu 0.099
_exptl_absorpt_correction_T_max 0.9912
_exptl_absorpt_correction_T_min 0.9296
_exptl_absorpt_correction_type empirical
_exptl_absorpt_process_details
;
SADABS; Sheldrick 1996
;
_exptl_crystal_colour colorless
_exptl_crystal_density_diffrn 1.040
_exptl_crystal_density_method 'not measured'
_exptl_crystal_description needle
_exptl_crystal_F_000 1264
_exptl_crystal_size_max 0.75
_exptl_crystal_size_mid 0.16
_exptl_crystal_size_min 0.09
_refine_diff_density_max 0.443
_refine_diff_density_min -0.336
_refine_diff_density_rms 0.100
_refine_ls_extinction_method none
_refine_ls_goodness_of_fit_ref 1.120
_refine_ls_hydrogen_treatment constr
_refine_ls_matrix_type full
_refine_ls_number_parameters 765
_refine_ls_number_reflns 12972
_refine_ls_number_restraints 45
_refine_ls_restrained_S_all 1.135
_refine_ls_R_factor_all 0.2319
_refine_ls_R_factor_gt 0.1120
_refine_ls_shift/su_max 0.000
_refine_ls_shift/su_mean 0.000
_refine_ls_structure_factor_coef Fsqd
_refine_ls_weighting_details 'calc w=1/[\s^2^(Fo^2^)+(0.2000P)^2^+0.0000P] where P=(Fo^2^+2Fc^2^)/3'
_refine_ls_weighting_scheme calc
_refine_ls_wR_factor_gt 0.3496
_refine_ls_wR_factor_ref 0.4207
_reflns_number_gt 4884
_reflns_number_total 12972
_reflns_threshold_expression >2sigma(I)
_cod_data_source_file c5sc04057d5.cif
_cod_data_source_block 1_alpha_298K
_cod_depositor_comments
;
The following automatic conversions were performed:

'_symmetry_cell_setting' value 'Triclinic' changed to 'triclinic'
according to
/usr/data/users/saulius/crontab/automatic-downloads/rss-feeds/RSC/lib/dictionaries/cif_core.dic
dictionary named 'cif_core.dic' version 2.4.2 from 2011-04-26.

Automatic conversion script
Id: cif_fix_values 4268 2015-11-12 08:31:59Z antanas 

 Adding full bibliography for 1540554--1540557.cif.
;
_cod_original_cell_volume 3694.1(18)
_cod_original_sg_symbol_H-M P-1
_cod_database_code 1540554

loop_
_symmetry_equiv_pos_as_xyz
'x, y, z'
'-x, -y, -z'

loop_
_atom_site_label
_atom_site_type_symbol
_atom_site_fract_x
_atom_site_fract_y
_atom_site_fract_z
_atom_site_U_iso_or_equiv
_atom_site_adp_type
_atom_site_occupancy
_atom_site_symmetry_multiplicity
_atom_site_calc_flag
_atom_site_refinement_flags
B1 B 0.7494(7) 0.2695(4) 0.2436(3) 0.0690(18) Uani 1 1 d .
B2 B 0.3202(6) 0.2389(3) 0.7350(3) 0.0623(16) Uani 1 1 d .
C1 C 0.8155(6) 0.3362(3) 0.2538(3) 0.0698(15) Uani 1 1 d .
C2 C 0.7396(7) 0.3985(4) 0.2684(3) 0.0870(18) Uani 1 1 d .
H2 H 0.6475 0.4048 0.2690 0.104 Uiso 1 1 calc R
C3 C 0.7952(11) 0.4529(4) 0.2825(4) 0.105(2) Uani 1 1 d .
H3 H 0.7404 0.4942 0.2923 0.126 Uiso 1 1 calc R
C4 C 0.9281(11) 0.4448(5) 0.2816(4) 0.110(3) Uani 1 1 d .
H4 H 0.9664 0.4806 0.2905 0.132 Uiso 1 1 calc R
C5 C 1.0063(8) 0.3834(5) 0.2675(4) 0.105(2) Uani 1 1 d .
H5 H 1.0983 0.3778 0.2662 0.126 Uiso 1 1 calc R
C6 C 0.9510(7) 0.3298(4) 0.2553(3) 0.0822(17) Uani 1 1 d .
H6 H 1.0072 0.2875 0.2476 0.099 Uiso 1 1 calc R
C7 C 0.8343(6) 0.2260(3) 0.1934(3) 0.0721(16) Uani 1 1 d .
C8 C 0.9184(6) 0.2579(4) 0.1421(3) 0.0870(18) Uani 1 1 d .
H8 H 0.9315 0.3070 0.1358 0.104 Uiso 1 1 calc R
C9 C 0.9840(7) 0.2186(5) 0.0997(4) 0.108(2) Uani 1 1 d .
H9 H 1.0401 0.2418 0.0657 0.129 Uiso 1 1 calc R
C10 C 0.9678(9) 0.1476(6) 0.1068(4) 0.113(3) Uani 1 1 d .
H10 H 1.0148 0.1212 0.0791 0.136 Uiso 1 1 calc R
C11 C 0.8837(8) 0.1155(4) 0.1537(4) 0.104(2) Uani 1 1 d .
H11 H 0.8690 0.0674 0.1577 0.125 Uiso 1 1 calc R
C12 C 0.8179(7) 0.1542(4) 0.1970(4) 0.0901(19) Uani 1 1 d .
H12 H 0.7603 0.1305 0.2296 0.108 Uiso 1 1 calc R
C13 C 0.6022(6) 0.3078(4) 0.2068(3) 0.0774(17) Uani 1 1 d .
C14 C 0.5798(7) 0.3758(4) 0.1518(4) 0.096(2) Uani 1 1 d .
H14 H 0.6498 0.4009 0.1364 0.116 Uiso 1 1 calc R
C15 C 0.4559(10) 0.4093(5) 0.1175(4) 0.122(3) Uani 1 1 d .
H15 H 0.4448 0.4558 0.0809 0.146 Uiso 1 1 calc R
C16 C 0.3527(10) 0.3727(7) 0.1384(7) 0.138(4) Uani 1 1 d .
H16 H 0.2702 0.3943 0.1165 0.166 Uiso 1 1 calc R
C17 C 0.3713(8) 0.3054(6) 0.1907(6) 0.127(3) Uani 1 1 d .
H17 H 0.3010 0.2803 0.2046 0.152 Uiso 1 1 calc R
C18 C 0.4923(7) 0.2723(4) 0.2244(4) 0.103(2) Uani 1 1 d .
H18 H 0.5016 0.2250 0.2599 0.123 Uiso 1 1 calc R
C19 C 0.7401(6) 0.2094(3) 0.3216(3) 0.0722(16) Uani 1 1 d .
C20 C 0.6409(7) 0.2273(4) 0.3663(4) 0.098(2) Uani 1 1 d .
H20 H 0.5774 0.2731 0.3493 0.118 Uiso 1 1 calc R
C21 C 0.6307(10) 0.1828(6) 0.4327(4) 0.122(3) Uani 1 1 d .
H21 H 0.5627 0.1985 0.4598 0.147 Uiso 1 1 calc R
C22 C 0.7191(11) 0.1158(6) 0.4591(4) 0.120(3) Uani 1 1 d .
H22 H 0.7120 0.0846 0.5045 0.144 Uiso 1 1 calc R
C23 C 0.8200(9) 0.0932(4) 0.4189(5) 0.117(3) Uani 1 1 d .
H23 H 0.8809 0.0465 0.4368 0.140 Uiso 1 1 calc R
C24 C 0.8310(7) 0.1416(4) 0.3499(4) 0.0912(19) Uani 1 1 d .
H24 H 0.9014 0.1270 0.3234 0.109 Uiso 1 1 calc R
C25 C 0.4523(6) 0.2700(3) 0.7392(3) 0.0701(15) Uani 1 1 d .
C26 C 0.4408(6) 0.3392(4) 0.7519(3) 0.0797(17) Uani 1 1 d .
H26 H 0.3561 0.3668 0.7571 0.096 Uiso 1 1 calc R
C27 C 0.5504(10) 0.3687(5) 0.7570(3) 0.105(2) Uani 1 1 d .
H27 H 0.5379 0.4158 0.7640 0.125 Uiso 1 1 calc R
C28 C 0.6751(9) 0.3286(6) 0.7519(4) 0.113(3) Uani 1 1 d .
H28 H 0.7477 0.3485 0.7558 0.135 Uiso 1 1 calc R
C29 C 0.6965(7) 0.2596(5) 0.7412(4) 0.110(2) Uani 1 1 d .
H29 H 0.7823 0.2323 0.7375 0.132 Uiso 1 1 calc R
C30 C 0.5834(7) 0.2308(4) 0.7358(3) 0.0903(19) Uani 1 1 d .
H30 H 0.5974 0.1832 0.7297 0.108 Uiso 1 1 calc R
C31 C 0.3482(5) 0.1699(3) 0.7007(3) 0.0686(15) Uani 1 1 d .
C32 C 0.4222(6) 0.1762(4) 0.6409(3) 0.091(2) Uani 1 1 d .
H32 H 0.4597 0.2191 0.6206 0.110 Uiso 1 1 calc R
C33 C 0.4408(8) 0.1179(6) 0.6106(4) 0.119(3) Uani 1 1 d .
H33 H 0.4926 0.1221 0.5715 0.142 Uiso 1 1 calc R
C34 C 0.3842(10) 0.0569(5) 0.6379(5) 0.121(3) Uani 1 1 d .
H34 H 0.3969 0.0192 0.6175 0.145 Uiso 1 1 calc R
C35 C 0.3095(9) 0.0495(4) 0.6944(5) 0.109(2) Uani 1 1 d .
H35 H 0.2703 0.0070 0.7131 0.131 Uiso 1 1 calc R
C36 C 0.2915(6) 0.1057(4) 0.7246(3) 0.0850(18) Uani 1 1 d .
H36 H 0.2380 0.1001 0.7633 0.102 Uiso 1 1 calc R
C37 C 0.2054(5) 0.3088(3) 0.6859(3) 0.0618(14) Uani 1 1 d .
C38 C 0.2355(6) 0.3730(3) 0.6355(3) 0.0736(16) Uani 1 1 d .
H38 H 0.3237 0.3779 0.6304 0.088 Uiso 1 1 calc R
C39 C 0.1395(8) 0.4307(4) 0.5922(3) 0.0879(19) Uani 1 1 d .
H39 H 0.1642 0.4730 0.5588 0.105 Uiso 1 1 calc R
C40 C 0.0096(8) 0.4254(4) 0.5987(4) 0.091(2) Uani 1 1 d .
H40 H -0.0554 0.4646 0.5707 0.109 Uiso 1 1 calc R
C41 C -0.0242(6) 0.3626(4) 0.6461(4) 0.0873(19) Uani 1 1 d .
H41 H -0.1126 0.3581 0.6502 0.105 Uiso 1 1 calc R
C42 C 0.0716(6) 0.3054(4) 0.6884(3) 0.0763(16) Uani 1 1 d .
H42 H 0.0457 0.2625 0.7202 0.092 Uiso 1 1 calc R
C43 C 0.2763(5) 0.2058(3) 0.8150(3) 0.0632(14) Uani 1 1 d .
C44 C 0.1725(6) 0.2438(4) 0.8456(3) 0.0802(17) Uani 1 1 d .
H44 H 0.1203 0.2906 0.8189 0.096 Uiso 1 1 calc R
C45 C 0.1450(7) 0.2136(5) 0.9152(4) 0.098(2) Uani 1 1 d .
H45 H 0.0759 0.2409 0.9342 0.118 Uiso 1 1 calc R
C46 C 0.2169(8) 0.1454(5) 0.9555(4) 0.104(2) Uani 1 1 d .
H46 H 0.1967 0.1251 1.0018 0.125 Uiso 1 1 calc R
C47 C 0.3184(8) 0.1069(4) 0.9280(4) 0.099(2) Uani 1 1 d .
H47 H 0.3690 0.0600 0.9555 0.119 Uiso 1 1 calc R
C48 C 0.3477(6) 0.1365(4) 0.8593(3) 0.0788(17) Uani 1 1 d .
H48 H 0.4188 0.1087 0.8419 0.095 Uiso 1 1 calc R
C49 C 0.1626(7) 0.2968(4) 0.4938(4) 0.103(2) Uani 1 1 d .
H49A H 0.1275 0.3273 0.5228 0.124 Uiso 1 1 calc R
H49B H 0.2448 0.2620 0.5149 0.124 Uiso 1 1 calc R
C50 C 0.1950(8) 0.3504(4) 0.4253(4) 0.119(3) Uani 1 1 d .
H50A H 0.2134 0.3220 0.3936 0.143 Uiso 1 1 calc R
H50B H 0.1169 0.3914 0.4082 0.143 Uiso 1 1 calc R
C51 C 0.3102(9) 0.3863(5) 0.4249(5) 0.138(3) Uani 1 1 d .
H51A H 0.3885 0.3455 0.4424 0.166 Uiso 1 1 calc R
H51B H 0.2916 0.4158 0.4557 0.166 Uiso 1 1 calc R
C52 C 0.3399(10) 0.4383(6) 0.3551(6) 0.167(4) Uani 1 1 d .
H52A H 0.3641 0.4088 0.3250 0.251 Uiso 1 1 calc R
H52B H 0.4122 0.4612 0.3585 0.251 Uiso 1 1 calc R
H52C H 0.2624 0.4783 0.3371 0.251 Uiso 1 1 calc R
C53 C 0.1079(10) 0.1829(6) 0.4393(5) 0.138(3) Uani 1 1 d D
H53A H 0.0462 0.1495 0.4440 0.165 Uiso 1 1 calc R
H53B H 0.1011 0.2179 0.3921 0.165 Uiso 1 1 calc R
C54 C 0.2354(12) 0.1365(6) 0.4486(7) 0.190(5) Uani 1 1 d D
H54A H 0.2431 0.1030 0.4963 0.228 Uiso 1 1 calc R
H54B H 0.2970 0.1703 0.4422 0.228 Uiso 1 1 calc R
C55 C 0.2824(18) 0.0889(8) 0.4086(7) 0.247(8) Uani 1 1 d D
H55A H 0.3642 0.0540 0.4299 0.296 Uiso 1 1 calc R
H55B H 0.2180 0.0574 0.4124 0.296 Uiso 1 1 calc R
C56 C 0.307(2) 0.1213(10) 0.3401(9) 0.319(11) Uani 1 1 d D
H56A H 0.2789 0.1766 0.3263 0.478 Uiso 1 1 calc R
H56B H 0.2592 0.1024 0.3140 0.478 Uiso 1 1 calc R
H56C H 0.4009 0.1078 0.3321 0.478 Uiso 1 1 calc R
C57 C -0.1106(8) 0.2934(5) 0.4569(5) 0.138(3) Uani 1 1 d U
H57A H -0.0990 0.3283 0.4109 0.166 Uiso 1 1 calc R
H57B H -0.1614 0.2577 0.4530 0.166 Uiso 1 1 calc R
C58 C -0.1881(10) 0.3395(6) 0.4987(6) 0.165(3) Uani 1 1 d U
H58A H -0.1717 0.3083 0.5468 0.198 Uiso 1 1 calc R
H58B H -0.1505 0.3846 0.4902 0.198 Uiso 1 1 calc R
C59 C -0.3258(12) 0.3654(8) 0.4894(8) 0.199(4) Uani 1 1 d U
H59A H -0.3640 0.3221 0.4916 0.239 Uiso 1 1 calc R
H59B H -0.3438 0.4036 0.4438 0.239 Uiso 1 1 calc R
C60 C -0.3942(11) 0.4002(8) 0.5409(8) 0.213(5) Uani 1 1 d U
H60A H -0.4013 0.3598 0.5836 0.320 Uiso 1 1 calc R
H60B H -0.4816 0.4293 0.5242 0.320 Uiso 1 1 calc R
H60C H -0.3435 0.4338 0.5477 0.320 Uiso 1 1 calc R
C61 C 0.0342(8) 0.1804(5) 0.5805(4) 0.121(3) Uani 1 1 d D
H61A H 0.1227 0.1510 0.5970 0.145 Uiso 1 1 calc R
H61B H 0.0039 0.2138 0.6074 0.145 Uiso 1 1 calc R
C62 C -0.0528(10) 0.1264(5) 0.5948(5) 0.148(4) Uani 1 1 d D
H62A H -0.0206 0.0896 0.5713 0.177 Uiso 1 1 calc R
H62B H -0.1418 0.1542 0.5777 0.177 Uiso 1 1 calc R
C63 C -0.0575(16) 0.0852(9) 0.6684(7) 0.248(8) Uani 1 1 d D
H63A H 0.0316 0.0566 0.6845 0.298 Uiso 1 1 calc R
H63B H -0.0851 0.1228 0.6915 0.298 Uiso 1 1 calc R
C64 C -0.1431(16) 0.0339(10) 0.6872(9) 0.301(10) Uani 1 1 d D
H64A H -0.2014 0.0438 0.7226 0.452 Uiso 1 1 calc R
H64B H -0.0918 -0.0182 0.7039 0.452 Uiso 1 1 calc R
H64C H -0.1948 0.0408 0.6480 0.452 Uiso 1 1 calc R
C65 C 0.6795(7) 0.3094(5) 0.9858(4) 0.113(2) Uani 1 1 d .
H65A H 0.6368 0.3450 1.0091 0.136 Uiso 1 1 calc R
H65B H 0.7583 0.2769 1.0122 0.136 Uiso 1 1 calc R
C66 C 0.7214(8) 0.3547(5) 0.9170(5) 0.127(3) Uani 1 1 d .
H66A H 0.6433 0.3898 0.8916 0.152 Uiso 1 1 calc R
H66B H 0.7588 0.3196 0.8925 0.152 Uiso 1 1 calc R
C67 C 0.8206(8) 0.4004(5) 0.9179(5) 0.125(3) Uani 1 1 d .
H67A H 0.8978 0.3659 0.9446 0.151 Uiso 1 1 calc R
H67B H 0.7821 0.4375 0.9403 0.151 Uiso 1 1 calc R
C68 C 0.8640(10) 0.4424(6) 0.8477(6) 0.154(4) Uani 1 1 d .
H68A H 0.9132 0.4057 0.8277 0.232 Uiso 1 1 calc R
H68B H 0.9195 0.4757 0.8505 0.232 Uiso 1 1 calc R
H68C H 0.7872 0.4728 0.8197 0.232 Uiso 1 1 calc R
C69 C 0.6368(11) 0.1822(6) 0.9404(5) 0.158(3) Uani 1 1 d DU
H69A H 0.5753 0.1487 0.9451 0.190 Uiso 1 1 calc R
H69B H 0.6394 0.2123 0.8920 0.190 Uiso 1 1 calc R
C70 C 0.7678(12) 0.1333(7) 0.9602(7) 0.194(4) Uani 1 1 d DU
H70A H 0.8319 0.1661 0.9502 0.233 Uiso 1 1 calc R
H70B H 0.7691 0.1069 1.0095 0.233 Uiso 1 1 calc R
C71 C 0.8113(15) 0.0758(9) 0.9274(8) 0.225(5) Uani 1 1 d DU
H71A H 0.8289 0.0253 0.9630 0.270 Uiso 1 1 calc R
H71B H 0.7382 0.0778 0.8995 0.270 Uiso 1 1 calc R
C72 C 0.9243(17) 0.0823(10) 0.8859(9) 0.290(7) Uani 1 1 d DU
H72A H 0.9257 0.1360 0.8633 0.435 Uiso 1 1 calc R
H72B H 0.9216 0.0587 0.8520 0.435 Uiso 1 1 calc R
H72C H 1.0030 0.0568 0.9138 0.435 Uiso 1 1 calc R
C73 C 0.4209(9) 0.3033(6) 0.9383(4) 0.135(3) Uani 1 1 d .
H73A H 0.4453 0.3266 0.8908 0.162 Uiso 1 1 calc R
H73B H 0.3643 0.2684 0.9392 0.162 Uiso 1 1 calc R
C74 C 0.3401(9) 0.3669(7) 0.9626(5) 0.159(4) Uani 1 1 d .
H74A H 0.3999 0.3978 0.9673 0.191 Uiso 1 1 calc R
H74B H 0.3070 0.3428 1.0080 0.191 Uiso 1 1 calc R
C75 C 0.2207(11) 0.4223(7) 0.9176(5) 0.163(4) Uani 1 1 d .
H75A H 0.2529 0.4458 0.8718 0.196 Uiso 1 1 calc R
H75B H 0.1591 0.3919 0.9140 0.196 Uiso 1 1 calc R
C76 C 0.1506(12) 0.4814(6) 0.9410(7) 0.189(5) Uani 1 1 d .
H76A H 0.1122 0.4590 0.9849 0.283 Uiso 1 1 calc R
H76B H 0.0811 0.5138 0.9087 0.283 Uiso 1 1 calc R
H76C H 0.2104 0.5117 0.9454 0.283 Uiso 1 1 calc R
C77 C 0.5409(9) 0.1980(5) 1.0734(4) 0.124(3) Uani 1 1 d .
H77A H 0.6268 0.1689 1.0942 0.149 Uiso 1 1 calc R
H77B H 0.5063 0.2356 1.0957 0.149 Uiso 1 1 calc R
C78 C 0.4501(10) 0.1441(6) 1.0878(4) 0.151(4) Uani 1 1 d .
H78A H 0.4741 0.1126 1.0587 0.181 Uiso 1 1 calc R
H78B H 0.3601 0.1740 1.0755 0.181 Uiso 1 1 calc R
C79 C 0.4516(13) 0.0922(7) 1.1603(6) 0.175(4) Uani 1 1 d .
H79A H 0.5422 0.0636 1.1729 0.210 Uiso 1 1 calc R
H79B H 0.4253 0.1238 1.1892 0.210 Uiso 1 1 calc R
C80 C 0.3676(12) 0.0387(6) 1.1747(6) 0.183(5) Uani 1 1 d .
H80A H 0.2762 0.0658 1.1717 0.274 Uiso 1 1 calc R
H80B H 0.3863 0.0018 1.2202 0.274 Uiso 1 1 calc R
H80C H 0.3835 0.0122 1.1421 0.274 Uiso 1 1 calc R
P1 P 0.04798(19) 0.24066(11) 0.49302(10) 0.0953(7) Uani 1 1 d .
P2 P 0.5664(2) 0.24870(13) 0.98532(11) 0.1098(8) Uani 1 1 d .

loop_
_atom_site_aniso_label
_atom_site_aniso_U_11
_atom_site_aniso_U_22
_atom_site_aniso_U_33
_atom_site_aniso_U_23
_atom_site_aniso_U_13
_atom_site_aniso_U_12
B1 0.072(4) 0.069(4) 0.062(4) -0.023(4) 0.002(3) -0.007(3)
B2 0.067(4) 0.062(4) 0.052(4) -0.016(3) 0.009(3) -0.010(3)
C1 0.082(4) 0.072(4) 0.053(3) -0.019(3) -0.001(3) -0.015(3)
C2 0.102(5) 0.079(4) 0.078(5) -0.029(4) 0.002(4) -0.011(4)
C3 0.167(8) 0.075(5) 0.077(5) -0.029(4) -0.006(5) -0.029(5)
C4 0.169(9) 0.095(6) 0.077(5) -0.017(4) -0.014(5) -0.069(6)
C5 0.120(6) 0.121(6) 0.079(5) -0.021(5) -0.013(4) -0.052(5)
C6 0.096(5) 0.088(4) 0.065(4) -0.024(3) -0.006(3) -0.026(4)
C7 0.078(4) 0.077(4) 0.055(4) -0.021(3) -0.003(3) -0.005(3)
C8 0.101(5) 0.099(5) 0.059(4) -0.029(4) 0.008(4) -0.018(4)
C9 0.107(6) 0.146(7) 0.071(5) -0.045(5) 0.017(4) -0.021(5)
C10 0.109(6) 0.150(8) 0.085(6) -0.069(6) -0.003(5) 0.012(6)
C11 0.116(6) 0.098(5) 0.105(6) -0.059(5) -0.012(5) 0.006(5)
C12 0.102(5) 0.087(5) 0.089(5) -0.047(4) 0.007(4) -0.011(4)
C13 0.085(4) 0.078(4) 0.074(4) -0.039(4) 0.006(3) -0.008(3)
C14 0.099(5) 0.094(5) 0.085(5) -0.027(4) -0.006(4) -0.001(4)
C15 0.138(8) 0.101(6) 0.104(6) -0.033(5) -0.041(6) 0.026(6)
C16 0.101(7) 0.157(9) 0.172(11) -0.095(9) -0.032(7) 0.015(7)
C17 0.087(6) 0.155(8) 0.159(9) -0.085(7) -0.004(6) -0.017(6)
C18 0.085(5) 0.117(6) 0.114(6) -0.052(5) -0.005(4) -0.015(5)
C19 0.084(4) 0.082(4) 0.063(4) -0.035(3) 0.008(3) -0.028(3)
C20 0.117(5) 0.100(5) 0.077(5) -0.031(4) 0.020(4) -0.030(4)
C21 0.145(7) 0.148(8) 0.077(6) -0.038(6) 0.033(5) -0.049(6)
C22 0.165(8) 0.125(7) 0.072(5) -0.021(5) 0.020(6) -0.063(6)
C23 0.149(7) 0.085(5) 0.103(7) -0.010(5) -0.021(6) -0.029(5)
C24 0.103(5) 0.086(5) 0.074(5) -0.019(4) -0.008(4) -0.011(4)
C25 0.071(4) 0.075(4) 0.053(3) -0.009(3) 0.001(3) -0.015(3)
C26 0.091(4) 0.089(5) 0.057(4) -0.016(3) 0.000(3) -0.030(4)
C27 0.134(7) 0.118(6) 0.070(5) -0.019(4) -0.002(4) -0.066(6)
C28 0.093(6) 0.175(9) 0.082(5) -0.036(6) 0.011(4) -0.070(6)
C29 0.080(5) 0.145(7) 0.100(6) -0.032(6) 0.012(4) -0.035(5)
C30 0.085(5) 0.100(5) 0.077(4) -0.020(4) 0.007(3) -0.021(4)
C31 0.070(4) 0.077(4) 0.050(3) -0.019(3) -0.001(3) -0.002(3)
C32 0.104(5) 0.097(5) 0.055(4) -0.017(4) 0.003(3) 0.001(4)
C33 0.124(6) 0.143(7) 0.074(5) -0.055(6) 0.001(4) 0.028(6)
C34 0.152(8) 0.099(6) 0.106(7) -0.051(6) -0.016(6) 0.012(6)
C35 0.152(7) 0.076(5) 0.099(6) -0.034(5) -0.015(5) -0.010(4)
C36 0.106(5) 0.077(4) 0.069(4) -0.027(4) -0.009(3) -0.007(4)
C37 0.077(4) 0.063(3) 0.048(3) -0.022(3) 0.006(3) -0.016(3)
C38 0.076(4) 0.083(4) 0.059(4) -0.023(3) 0.002(3) -0.016(3)
C39 0.117(6) 0.071(4) 0.066(4) -0.012(3) -0.013(4) -0.015(4)
C40 0.091(5) 0.089(5) 0.080(5) -0.029(4) -0.024(4) 0.012(4)
C41 0.069(4) 0.115(5) 0.077(5) -0.039(4) -0.007(4) -0.005(4)
C42 0.077(4) 0.097(4) 0.062(4) -0.034(4) 0.004(3) -0.022(4)
C43 0.070(3) 0.074(4) 0.051(3) -0.026(3) 0.006(3) -0.023(3)
C44 0.090(4) 0.092(4) 0.066(4) -0.035(4) 0.008(3) -0.022(3)
C45 0.100(5) 0.143(7) 0.070(5) -0.052(5) 0.029(4) -0.044(5)
C46 0.116(6) 0.142(7) 0.055(4) -0.024(5) 0.021(4) -0.051(5)
C47 0.117(6) 0.109(5) 0.060(4) -0.007(4) -0.004(4) -0.035(4)
C48 0.085(4) 0.088(4) 0.058(4) -0.020(4) 0.001(3) -0.017(3)
C49 0.101(5) 0.115(5) 0.113(6) -0.063(5) -0.003(4) -0.021(4)
C50 0.138(7) 0.105(6) 0.112(7) -0.030(5) -0.009(5) -0.031(5)
C51 0.122(7) 0.133(7) 0.166(10) -0.057(7) -0.009(6) -0.027(6)
C52 0.156(8) 0.138(8) 0.176(10) -0.016(8) 0.039(8) -0.040(6)
C53 0.186(9) 0.160(8) 0.118(7) -0.086(7) 0.043(7) -0.089(7)
C54 0.206(12) 0.176(10) 0.235(14) -0.147(11) 0.050(11) -0.025(9)
C55 0.37(2) 0.204(13) 0.209(16) -0.132(13) 0.100(16) -0.088(14)
C56 0.41(3) 0.269(19) 0.24(2) -0.066(17) 0.12(2) -0.072(18)
C57 0.132(6) 0.150(7) 0.120(7) -0.032(5) -0.016(5) -0.022(5)
C58 0.136(6) 0.167(7) 0.183(8) -0.064(6) -0.036(6) 0.004(6)
C59 0.148(7) 0.226(9) 0.228(10) -0.089(8) -0.013(7) -0.029(7)
C60 0.140(9) 0.237(11) 0.254(14) -0.101(10) -0.005(9) 0.008(8)
C61 0.143(7) 0.106(6) 0.087(6) -0.016(5) -0.025(5) 0.006(5)
C62 0.194(9) 0.117(7) 0.098(7) 0.008(6) 0.001(6) -0.038(7)
C63 0.260(17) 0.242(16) 0.207(16) 0.012(13) -0.010(13) -0.122(14)
C64 0.251(19) 0.32(2) 0.239(19) -0.002(17) 0.044(15) -0.032(16)
C65 0.101(5) 0.144(7) 0.112(6) -0.062(6) -0.016(5) -0.026(5)
C66 0.125(6) 0.165(8) 0.116(7) -0.063(6) 0.006(5) -0.058(6)
C67 0.094(5) 0.121(6) 0.171(9) -0.053(6) -0.022(6) -0.031(5)
C68 0.150(8) 0.159(8) 0.167(10) -0.057(8) 0.024(7) -0.064(7)
C69 0.194(9) 0.202(9) 0.137(7) -0.100(7) 0.023(7) -0.095(7)
C70 0.230(9) 0.218(9) 0.189(8) -0.127(7) 0.024(8) -0.072(8)
C71 0.273(11) 0.244(10) 0.212(10) -0.135(8) 0.031(9) -0.080(9)
C72 0.326(17) 0.288(13) 0.292(17) -0.156(13) 0.036(14) -0.055(14)
C73 0.140(7) 0.180(8) 0.091(6) -0.023(6) -0.018(5) -0.079(6)
C74 0.126(7) 0.235(11) 0.149(9) -0.114(9) -0.011(7) -0.023(8)
C75 0.169(10) 0.195(11) 0.129(8) -0.049(8) -0.045(7) -0.041(8)
C76 0.182(11) 0.163(10) 0.223(14) -0.089(10) -0.039(9) 0.008(8)
C77 0.139(7) 0.149(7) 0.084(6) -0.038(5) -0.005(5) -0.029(6)
C78 0.178(9) 0.181(9) 0.084(6) -0.014(6) 0.001(6) -0.072(8)
C79 0.233(12) 0.164(9) 0.120(9) -0.023(8) -0.012(8) -0.063(9)
C80 0.189(11) 0.152(9) 0.186(12) -0.032(9) 0.011(9) -0.040(8)
P1 0.1029(14) 0.1058(14) 0.0778(13) -0.0332(11) -0.0046(10) -0.0194(11)
P2 0.1123(16) 0.1408(18) 0.0870(14) -0.0389(13) -0.0077(11) -0.0457(13)

loop_
_atom_type_symbol
_atom_type_description
_atom_type_scat_dispersion_real
_atom_type_scat_dispersion_imag
_atom_type_scat_source
C C 0.0033 0.0016 'International Tables Vol C Tables 4.2.6.8 and 6.1.1.4'
H H 0.0000 0.0000 'International Tables Vol C Tables 4.2.6.8 and 6.1.1.4'
B B 0.0013 0.0007 'International Tables Vol C Tables 4.2.6.8 and 6.1.1.4'
P P 0.1023 0.0942 'International Tables Vol C Tables 4.2.6.8 and 6.1.1.4'

loop_
_geom_angle_atom_site_label_1
_geom_angle_atom_site_label_2
_geom_angle_atom_site_label_3
_geom_angle
C19 B1 C7 111.8(5)
C19 B1 C13 111.8(5)
C7 B1 C13 104.6(5)
C19 B1 C1 104.1(5)
C7 B1 C1 114.0(5)
C13 B1 C1 110.6(5)
C25 B2 C43 103.5(4)
C25 B2 C37 110.8(4)
C43 B2 C37 113.6(4)
C25 B2 C31 113.1(4)
C43 B2 C31 110.6(4)
C37 B2 C31 105.5(4)
C2 C1 C6 115.2(6)
C2 C1 B1 122.0(6)
C6 C1 B1 122.5(5)
C1 C2 C3 122.8(7)
C4 C3 C2 119.5(7)
C3 C4 C5 119.1(7)
C4 C5 C6 120.8(8)
C5 C6 C1 122.5(7)
C12 C7 C8 114.7(6)
C12 C7 B1 120.4(6)
C8 C7 B1 124.8(6)
C7 C8 C9 121.7(7)
C10 C9 C8 121.2(7)
C11 C10 C9 119.5(8)
C10 C11 C12 119.9(8)
C7 C12 C11 123.0(7)
C14 C13 C18 114.3(6)
C14 C13 B1 121.5(6)
C18 C13 B1 124.0(6)
C13 C14 C15 123.2(8)
C16 C15 C14 119.3(9)
C17 C16 C15 119.3(9)
C16 C17 C18 121.6(9)
C17 C18 C13 122.2(8)
C24 C19 C20 114.8(6)
C24 C19 B1 124.1(6)
C20 C19 B1 121.0(6)
C21 C20 C19 124.6(7)
C22 C21 C20 119.7(8)
C21 C22 C23 119.9(8)
C22 C23 C24 119.7(7)
C19 C24 C23 121.3(7)
C30 C25 C26 114.2(6)
C30 C25 B2 125.6(6)
C26 C25 B2 120.1(5)
C27 C26 C25 123.0(7)
C28 C27 C26 119.8(8)
C27 C28 C29 121.4(8)
C28 C29 C30 117.8(7)
C25 C30 C29 123.7(7)
C36 C31 C32 114.8(6)
C36 C31 B2 123.5(5)
C32 C31 B2 121.4(6)
C31 C32 C33 120.7(7)
C34 C33 C32 120.5(8)
C33 C34 C35 120.8(8)
C34 C35 C36 119.2(8)
C35 C36 C31 123.9(7)
C38 C37 C42 114.5(5)
C38 C37 B2 122.6(5)
C42 C37 B2 122.8(5)
C37 C38 C39 122.8(6)
C40 C39 C38 120.0(6)
C41 C40 C39 119.3(6)
C40 C41 C42 120.3(6)
C41 C42 C37 123.1(6)
C48 C43 C44 114.6(5)
C48 C43 B2 120.4(5)
C44 C43 B2 124.9(5)
C45 C44 C43 121.6(6)
C46 C45 C44 121.1(7)
C47 C46 C45 119.1(7)
C46 C47 C48 120.5(7)
C47 C48 C43 123.1(6)
C50 C49 P1 116.1(6)
C51 C50 C49 115.4(7)
C50 C51 C52 113.4(9)
C54 C53 P1 120.6(8)
C53 C54 C55 121.4(13)
C56 C55 C54 120.2(15)
C58 C57 P1 112.8(7)
C59 C58 C57 119.5(11)
C58 C59 C60 114.4(12)
C62 C61 P1 117.8(6)
C61 C62 C63 110.5(10)
C64 C63 C62 114.5(15)
C66 C65 P2 114.8(6)
C65 C66 C67 114.5(7)
C66 C67 C68 112.6(8)
C70 C69 P2 119.0(8)
C71 C70 C69 115.8(12)
C72 C71 C70 116.8(15)
C74 C73 P2 116.1(6)
C73 C74 C75 117.5(8)
C76 C75 C74 115.7(9)
C78 C77 P2 116.2(6)
C77 C78 C79 114.4(9)
C80 C79 C78 115.2(10)
C49 P1 C57 115.6(4)
C49 P1 C61 106.0(4)
C57 P1 C61 111.2(4)
C49 P1 C53 110.2(4)
C57 P1 C53 103.0(5)
C61 P1 C53 110.9(4)
C73 P2 C77 114.9(4)
C73 P2 C69 103.4(5)
C77 P2 C69 111.0(5)
C73 P2 C65 111.4(4)
C77 P2 C65 105.0(4)
C69 P2 C65 111.4(4)

loop_
_geom_bond_atom_site_label_1
_geom_bond_atom_site_label_2
_geom_bond_distance
B1 C19 1.632(9)
B1 C7 1.634(9)
B1 C13 1.641(9)
B1 C1 1.642(9)
B2 C25 1.620(8)
B2 C43 1.630(8)
B2 C37 1.646(8)
B2 C31 1.654(8)
C1 C2 1.373(8)
C1 C6 1.376(8)
C2 C3 1.404(9)
C3 C4 1.344(10)
C4 C5 1.364(11)
C5 C6 1.368(9)
C7 C12 1.382(8)
C7 C8 1.383(8)
C8 C9 1.389(9)
C9 C10 1.345(11)
C10 C11 1.334(10)
C11 C12 1.395(9)
C13 C14 1.375(9)
C13 C18 1.408(9)
C14 C15 1.410(10)
C15 C16 1.363(12)
C16 C17 1.339(12)
C17 C18 1.379(10)
C19 C24 1.369(8)
C19 C20 1.397(8)
C20 C21 1.354(10)
C21 C22 1.341(11)
C22 C23 1.372(11)
C23 C24 1.420(10)
C25 C30 1.396(8)
C25 C26 1.400(8)
C26 C27 1.394(9)
C27 C28 1.355(10)
C28 C29 1.365(10)
C29 C30 1.420(10)
C31 C36 1.386(8)
C31 C32 1.395(8)
C32 C33 1.421(10)
C33 C34 1.339(11)
C34 C35 1.340(11)
C35 C36 1.385(9)
C37 C38 1.380(7)
C37 C42 1.392(7)
C38 C39 1.389(8)
C39 C40 1.360(9)
C40 C41 1.350(9)
C41 C42 1.376(8)
C43 C48 1.387(7)
C43 C44 1.393(7)
C44 C45 1.391(9)
C45 C46 1.347(9)
C46 C47 1.345(10)
C47 C48 1.378(8)
C49 C50 1.498(10)
C49 P1 1.762(7)
C50 C51 1.493(11)
C51 C52 1.498(12)
C53 C54 1.389(9)
C53 P1 1.806(9)
C54 C55 1.414(9)
C55 C56 1.369(10)
C57 C58 1.505(12)
C57 P1 1.773(8)
C58 C59 1.397(13)
C59 C60 1.498(15)
C61 C62 1.449(9)
C61 P1 1.793(8)
C62 C63 1.457(11)
C63 C64 1.394(11)
C65 C66 1.480(10)
C65 P2 1.814(7)
C66 C67 1.484(10)
C67 C68 1.489(12)
C69 C70 1.448(10)
C69 P2 1.812(10)
C70 C71 1.448(10)
C71 C72 1.403(11)
C73 C74 1.518(12)
C73 P2 1.753(9)
C74 C75 1.542(12)
C75 C76 1.403(13)
C77 C78 1.478(11)
C77 P2 1.777(8)
C78 C79 1.483(12)
C79 C80 1.418(13)
